data_4515740
loop_
_publ_author_name
'Luo, Yong'
'Teng, Huai-Long'
'Xue, Can'
'Nishiura, Masayoshi'
'Hou, Zhaomin'

_publ_section_title
;
 Yttrium-Catalyzed Regioselective \a-C--H Silylation of Methyl Sulfides
 with Hydrosilanes
;
_journal_issue 9
_journal_name_full 'ACS Catalysis'
_journal_page_first 8027
_journal_paper_doi 10.1021/acscatal.8b02405
_journal_volume 8
_journal_year 2018
_chemical_formula_sum 'C23 H23 N S Si'
_chemical_formula_weight 373.57
_space_group_crystal_system monoclinic
_space_group_IT_number 14
_space_group_name_Hall '-P 2yn'
_space_group_name_H-M_alt 'P 1 21/n 1'
_atom_sites_solution_hydrogens geom
_audit_creation_method SHELXL-2018/1
_cell_angle_alpha 90
_cell_angle_beta 107.757(2)
_cell_angle_gamma 90
_cell_formula_units_Z 4
_cell_length_a 10.3040(7)
_cell_length_b 17.9385(15)
_cell_length_c 11.4674(9)
_cell_measurement_reflns_used 216
_cell_measurement_temperature 173(2)
_cell_measurement_theta_max 25
_cell_measurement_theta_min 2
_cell_volume 2018.6(3)
_computing_cell_refinement 'Bruker SMART APEX3 v2016.1-0'
_computing_data_collection 'Bruker SMART APEX3 v2016.1-0'
_computing_data_reduction 'Bruker SMART APEX3 v2016.1-0'
_computing_molecular_graphics 'Ortep-3 for Windows (Farrugia, 2012)'
_computing_publication_material 'WinGX publication routines (Farrugia, 2012)'
_computing_structure_refinement 'SHELXL-2018/1 (Sheldrick, 2018)'
_computing_structure_solution 'SHELXT 2014/5 (Sheldrick, 2014)'
_diffrn_ambient_temperature 173(2)
_diffrn_measured_fraction_theta_full 0.994
_diffrn_measured_fraction_theta_max 0.994
_diffrn_measurement_device_type 'Bruker D8 Quest with CMOS'
_diffrn_measurement_method 'phi and omega scan'
_diffrn_radiation_type MoK\a
_diffrn_radiation_wavelength 0.71073
_diffrn_reflns_av_R_equivalents 0.0869
_diffrn_reflns_av_unetI/netI 0.0588
_diffrn_reflns_Laue_measured_fraction_full 0.994
_diffrn_reflns_Laue_measured_fraction_max 0.994
_diffrn_reflns_limit_h_max 9
_diffrn_reflns_limit_h_min -12
_diffrn_reflns_limit_k_max 21
_diffrn_reflns_limit_k_min -21
_diffrn_reflns_limit_l_max 13
_diffrn_reflns_limit_l_min -13
_diffrn_reflns_number 23786
_diffrn_reflns_point_group_measured_fraction_full 0.994
_diffrn_reflns_point_group_measured_fraction_max 0.994
_diffrn_reflns_theta_full 25.050
_diffrn_reflns_theta_max 25.050
_diffrn_reflns_theta_min 2.183
_exptl_absorpt_coefficient_mu 0.226
_exptl_absorpt_correction_T_max 0.745
_exptl_absorpt_correction_T_min 0.493
_exptl_absorpt_correction_type multi-scan
_exptl_absorpt_process_details SADABS
_exptl_crystal_colour colorless
_exptl_crystal_density_diffrn 1.229
_exptl_crystal_description block
_exptl_crystal_F_000 792
_exptl_crystal_size_max 0.380
_exptl_crystal_size_mid 0.320
_exptl_crystal_size_min 0.280
_refine_diff_density_max 0.340
_refine_diff_density_min -0.270
_refine_diff_density_rms 0.052
_refine_ls_extinction_method none
_refine_ls_goodness_of_fit_ref 1.053
_refine_ls_hydrogen_treatment constr
_refine_ls_matrix_type full
_refine_ls_number_parameters 253
_refine_ls_number_reflns 3564
_refine_ls_number_restraints 0
_refine_ls_restrained_S_all 1.053
_refine_ls_R_factor_all 0.0600
_refine_ls_R_factor_gt 0.0445
_refine_ls_shift/su_max 0.001
_refine_ls_shift/su_mean 0.000
_refine_ls_structure_factor_coef Fsqd
_refine_ls_weighting_details 'w=1/[\s^2^(Fo^2^)+(0.0399P)^2^+1.3408P] where P=(Fo^2^+2Fc^2^)/3'
_refine_ls_weighting_scheme calc
_refine_ls_wR_factor_gt 0.1106
_refine_ls_wR_factor_ref 0.1198
_reflns_Friedel_coverage 0.000
_reflns_number_gt 2884
_reflns_number_total 3564
_reflns_threshold_expression 'I > 2\s(I)'
_cod_data_source_file cs8b02405_si_006.cif
_cod_data_source_block shelx
_cod_original_sg_symbol_H-M 'P 21/n'
_cod_database_code 4515740
_shelx_shelxl_version_number 2018/1
_shelx_space_group_comment
;
The symmetry employed for this shelxl refinement is uniquely defined
by the following loop, which should always be used as a source of
symmetry information in preference to the above space-group names.
They are only intended as comments.
;
_shelx_estimated_absorpt_t_min 0.919
_shelx_estimated_absorpt_t_max 0.939

loop_
_space_group_symop_operation_xyz
'x, y, z'
'-x+1/2, y+1/2, -z+1/2'
'-x, -y, -z'
'x-1/2, -y-1/2, z-1/2'

loop_
_atom_site_label
_atom_site_type_symbol
_atom_site_fract_x
_atom_site_fract_y
_atom_site_fract_z
_atom_site_U_iso_or_equiv
_atom_site_adp_type
_atom_site_occupancy
_atom_site_site_symmetry_order
_atom_site_calc_flag
_atom_site_refinement_flags_posn
_atom_site_refinement_flags_adp
_atom_site_refinement_flags_occupancy
_atom_site_disorder_assembly
_atom_site_disorder_group
N1 N 0.3385(2) 0.14850(12) 0.85265(17) 0.0363(5) Uani 1 1 d . . . . .
Si1 Si 0.31531(6) 0.19921(3) 0.38704(5) 0.02450(18) Uani 1 1 d . . . . .
S1 S 0.04794(6) 0.11612(4) 0.31784(6) 0.0387(2) Uani 1 1 d . . . . .
C1 C 0.1668(3) 0.16401(15) 0.2568(2) 0.0388(6) Uani 1 1 d . . . . .
H1A H 0.120815 0.206432 0.205523 0.047 Uiso 1 1 calc R U . . .
H1B H 0.200166 0.129576 0.204844 0.047 Uiso 1 1 calc R U . . .
C2 C 0.1321(2) 0.12782(12) 0.4772(2) 0.0274(5) Uani 1 1 d . . . . .
C3 C 0.2574(2) 0.16483(12) 0.5158(2) 0.0247(5) Uani 1 1 d . . . . .
C4 C 0.3252(2) 0.17087(12) 0.64062(19) 0.0269(5) Uani 1 1 d . . . . .
H4 H 0.411025 0.195321 0.666506 0.032 Uiso 1 1 calc R U . . .
C5 C 0.2706(2) 0.14192(12) 0.7295(2) 0.0281(5) Uani 1 1 d . . . . .
C6 C 0.1425(2) 0.10695(13) 0.6871(2) 0.0337(6) Uani 1 1 d . . . . .
H6 H 0.101583 0.087960 0.744818 0.040 Uiso 1 1 calc R U . . .
C7 C 0.0750(2) 0.09960(13) 0.5638(2) 0.0342(6) Uani 1 1 d . . . . .
H7 H -0.010846 0.075187 0.537673 0.041 Uiso 1 1 calc R U . . .
C8 C 0.4802(3) 0.17281(17) 0.8978(2) 0.0459(7) Uani 1 1 d . . . A 1
H8A H 0.486633 0.227431 0.888447 0.055 Uiso 1 1 calc R U . A 1
H8B H 0.535250 0.147952 0.851879 0.055 Uiso 1 1 calc R U . A 1
C9 C 0.5330(16) 0.1501(11) 1.0383(14) 0.087(6) Uani 0.5 1 d . . P A 1
H9A H 0.591490 0.105223 1.051442 0.104 Uiso 0.5 1 calc R U P A 1
H9B H 0.583719 0.191401 1.089636 0.104 Uiso 0.5 1 calc R U P A 1
C10 C 0.4022(10) 0.1349(7) 1.0636(9) 0.068(3) Uani 0.5 1 d . . P A 1
H10A H 0.367630 0.181041 1.091196 0.082 Uiso 0.5 1 calc R U P A 1
H10B H 0.415978 0.096922 1.128909 0.082 Uiso 0.5 1 calc R U P A 1
C11 C 0.3002(3) 0.10661(17) 0.9452(2) 0.0477(7) Uani 1 1 d . . . A 1
H11A H 0.310024 0.052302 0.935074 0.057 Uiso 1 1 calc R U . A 1
H11B H 0.205278 0.117641 0.942838 0.057 Uiso 1 1 calc R U . A 1
C25 C 0.4371(12) 0.1009(6) 1.0513(9) 0.062(3) Uani 0.5 1 d . . P B 2
C24 C 0.5028(14) 0.1734(9) 1.0320(14) 0.062(4) Uani 0.5 1 d . . P B 2
C12 C 0.3257(2) 0.30288(12) 0.3797(2) 0.0297(5) Uani 1 1 d . . . . .
C13 C 0.3060(3) 0.34015(15) 0.2684(3) 0.0454(7) Uani 1 1 d . . . . .
H13 H 0.287386 0.312201 0.194762 0.054 Uiso 1 1 calc R U . . .
C14 C 0.3133(3) 0.41711(18) 0.2639(3) 0.0614(9) Uani 1 1 d . . . . .
H14 H 0.299567 0.441418 0.187520 0.074 Uiso 1 1 calc R U . . .
C15 C 0.3403(4) 0.45845(17) 0.3692(4) 0.0690(10) Uani 1 1 d . . . . .
H15 H 0.345468 0.511240 0.365609 0.083 Uiso 1 1 calc R U . . .
C16 C 0.3599(3) 0.42349(16) 0.4803(3) 0.0578(8) Uani 1 1 d . . . . .
H16 H 0.378275 0.452104 0.553293 0.069 Uiso 1 1 calc R U . . .
C17 C 0.3528(3) 0.34659(13) 0.4852(2) 0.0381(6) Uani 1 1 d . . . . .
H17 H 0.366741 0.322940 0.562209 0.046 Uiso 1 1 calc R U . . .
C18 C 0.4782(2) 0.15501(12) 0.38399(19) 0.0256(5) Uani 1 1 d . . . . .
C19 C 0.4891(2) 0.07704(13) 0.3890(2) 0.0332(5) Uani 1 1 d . . . . .
H19 H 0.417004 0.048338 0.401551 0.040 Uiso 1 1 calc R U . . .
C20 C 0.6030(3) 0.04106(14) 0.3760(2) 0.0408(6) Uani 1 1 d . . . . .
H20 H 0.608305 -0.011807 0.378838 0.049 Uiso 1 1 calc R U . . .
C21 C 0.7084(3) 0.08251(15) 0.3589(2) 0.0417(6) Uani 1 1 d . . . . .
H21 H 0.785937 0.058012 0.348605 0.050 Uiso 1 1 calc R U . . .
C22 C 0.7020(2) 0.15921(15) 0.3566(2) 0.0408(6) Uani 1 1 d . . . . .
H22 H 0.775953 0.187455 0.346694 0.049 Uiso 1 1 calc R U . . .
C23 C 0.5876(2) 0.19530(13) 0.3688(2) 0.0335(5) Uani 1 1 d . . . . .
H23 H 0.583761 0.248219 0.366738 0.040 Uiso 1 1 calc R U . . .

loop_
_atom_site_aniso_label
_atom_site_aniso_U_11
_atom_site_aniso_U_22
_atom_site_aniso_U_33
_atom_site_aniso_U_23
_atom_site_aniso_U_13
_atom_site_aniso_U_12
N1 0.0375(12) 0.0447(13) 0.0280(11) 0.0063(9) 0.0121(9) -0.0074(9)
Si1 0.0245(3) 0.0247(3) 0.0249(3) 0.0003(2) 0.0084(2) -0.0003(2)
S1 0.0292(3) 0.0527(4) 0.0332(3) -0.0086(3) 0.0081(3) -0.0110(3)
C1 0.0340(14) 0.0504(16) 0.0315(13) -0.0059(11) 0.0092(11) -0.0092(11)
C2 0.0266(12) 0.0239(12) 0.0326(12) -0.0037(9) 0.0102(9) 0.0011(9)
C3 0.0262(12) 0.0195(11) 0.0299(12) -0.0007(9) 0.0109(9) 0.0014(9)
C4 0.0271(12) 0.0248(12) 0.0296(12) 0.0013(9) 0.0097(9) -0.0044(9)
C5 0.0311(12) 0.0253(12) 0.0295(12) 0.0011(9) 0.0117(10) 0.0021(9)
C6 0.0317(13) 0.0361(14) 0.0390(14) 0.0059(11) 0.0192(11) -0.0029(10)
C7 0.0258(12) 0.0375(14) 0.0408(14) -0.0011(11) 0.0125(10) -0.0072(10)
C8 0.0427(16) 0.0648(19) 0.0290(14) 0.0052(12) 0.0091(11) -0.0134(13)
C9 0.052(7) 0.175(16) 0.033(5) 0.053(7) 0.013(5) 0.011(7)
C10 0.047(5) 0.133(11) 0.026(4) -0.004(5) 0.014(3) -0.017(6)
C11 0.0445(16) 0.0652(19) 0.0380(14) 0.0149(13) 0.0194(12) -0.0027(13)
C25 0.070(7) 0.089(7) 0.029(4) 0.009(4) 0.020(4) 0.006(5)
C24 0.041(6) 0.099(8) 0.027(4) 0.019(5) -0.015(4) -0.029(7)
C12 0.0244(12) 0.0276(12) 0.0394(13) 0.0051(10) 0.0128(10) 0.0056(9)
C13 0.0518(17) 0.0432(16) 0.0505(16) 0.0134(13) 0.0294(14) 0.0128(13)
C14 0.072(2) 0.0473(18) 0.079(2) 0.0353(17) 0.0425(18) 0.0210(16)
C15 0.082(3) 0.0242(15) 0.107(3) 0.0137(18) 0.038(2) 0.0066(15)
C16 0.063(2) 0.0296(16) 0.076(2) -0.0044(15) 0.0137(17) 0.0027(13)
C17 0.0364(14) 0.0267(13) 0.0472(15) 0.0022(11) 0.0067(11) 0.0019(10)
C18 0.0277(12) 0.0272(12) 0.0221(11) 0.0014(9) 0.0081(9) 0.0014(9)
C19 0.0388(14) 0.0288(13) 0.0368(13) 0.0065(10) 0.0186(11) 0.0027(10)
C20 0.0542(17) 0.0279(13) 0.0437(15) 0.0074(11) 0.0201(13) 0.0122(11)
C21 0.0334(14) 0.0494(17) 0.0440(15) 0.0014(12) 0.0141(11) 0.0136(12)
C22 0.0273(13) 0.0444(16) 0.0521(16) 0.0012(12) 0.0142(11) -0.0010(11)
C23 0.0302(13) 0.0282(13) 0.0422(14) -0.0023(10) 0.0111(11) -0.0013(10)

loop_
_atom_type_symbol
_atom_type_description
_atom_type_scat_dispersion_real
_atom_type_scat_dispersion_imag
_atom_type_scat_source
C C 0.0033 0.0016 'International Tables Vol C Tables 4.2.6.8 and 6.1.1.4'
H H 0.0000 0.0000 'International Tables Vol C Tables 4.2.6.8 and 6.1.1.4'
N N 0.0061 0.0033 'International Tables Vol C Tables 4.2.6.8 and 6.1.1.4'
Si Si 0.0817 0.0704 'International Tables Vol C Tables 4.2.6.8 and 6.1.1.4'
S S 0.1246 0.1234 'International Tables Vol C Tables 4.2.6.8 and 6.1.1.4'

loop_
_geom_angle_atom_site_label_1
_geom_angle_atom_site_label_2
_geom_angle_atom_site_label_3
_geom_angle
C5 N1 C11 122.7(2)
C5 N1 C8 122.02(19)
C11 N1 C8 111.2(2)
C3 Si1 C18 112.48(10)
C3 Si1 C12 113.79(10)
C18 Si1 C12 110.98(10)
C3 Si1 C1 97.93(10)
C18 Si1 C1 111.05(11)
C12 Si1 C1 109.94(11)
C2 S1 C1 99.56(11)
S1 C1 Si1 109.56(13)
S1 C1 H1A 109.8
Si1 C1 H1A 109.8
S1 C1 H1B 109.8
Si1 C1 H1B 109.8
H1A C1 H1B 108.2
C7 C2 C3 119.8(2)
C7 C2 S1 120.57(18)
C3 C2 S1 119.66(17)
C4 C3 C2 119.2(2)
C4 C3 Si1 127.52(17)
C2 C3 Si1 113.27(16)
C3 C4 C5 122.0(2)
C3 C4 H4 119.0
C5 C4 H4 119.0
N1 C5 C4 121.4(2)
N1 C5 C6 121.5(2)
C4 C5 C6 117.1(2)
C7 C6 C5 121.6(2)
C7 C6 H6 119.2
C5 C6 H6 119.2
C6 C7 C2 120.3(2)
C6 C7 H7 119.8
C2 C7 H7 119.8
N1 C8 C9 106.2(6)
N1 C8 H8A 110.5
C9 C8 H8A 110.5
N1 C8 H8B 110.5
C9 C8 H8B 110.5
H8A C8 H8B 108.7
C10 C9 C8 101.2(10)
C10 C9 H9A 111.5
C8 C9 H9A 111.5
C10 C9 H9B 111.5
C8 C9 H9B 111.5
H9A C9 H9B 109.3
C9 C10 C11 107.8(9)
C9 C10 H10A 110.1
C11 C10 H10A 110.1
C9 C10 H10B 110.1
C11 C10 H10B 110.1
H10A C10 H10B 108.5
N1 C11 C10 102.2(5)
N1 C11 H11A 111.3
C10 C11 H11A 111.3
N1 C11 H11B 111.3
C10 C11 H11B 111.3
H11A C11 H11B 109.2
C17 C12 C13 117.2(2)
C17 C12 Si1 121.28(18)
C13 C12 Si1 121.53(19)
C14 C13 C12 121.0(3)
C14 C13 H13 119.5
C12 C13 H13 119.5
C15 C14 C13 120.4(3)
C15 C14 H14 119.8
C13 C14 H14 119.8
C14 C15 C16 120.1(3)
C14 C15 H15 120.0
C16 C15 H15 120.0
C15 C16 C17 119.8(3)
C15 C16 H16 120.1
C17 C16 H16 120.1
C16 C17 C12 121.6(3)
C16 C17 H17 119.2
C12 C17 H17 119.2
C23 C18 C19 117.7(2)
C23 C18 Si1 123.22(17)
C19 C18 Si1 118.92(17)
C20 C19 C18 121.3(2)
C20 C19 H19 119.4
C18 C19 H19 119.4
C21 C20 C19 119.6(2)
C21 C20 H20 120.2
C19 C20 H20 120.2
C22 C21 C20 120.4(2)
C22 C21 H21 119.8
C20 C21 H21 119.8
C21 C22 C23 120.0(2)
C21 C22 H22 120.0
C23 C22 H22 120.0
C22 C23 C18 121.0(2)
C22 C23 H23 119.5
C18 C23 H23 119.5

loop_
_geom_bond_atom_site_label_1
_geom_bond_atom_site_label_2
_geom_bond_distance
N1 C5 1.377(3)
N1 C11 1.450(3)
N1 C8 1.459(3)
Si1 C3 1.859(2)
Si1 C18 1.867(2)
Si1 C12 1.866(2)
Si1 C1 1.891(2)
S1 C2 1.780(2)
S1 C1 1.803(2)
C1 H1A 0.9900
C1 H1B 0.9900
C2 C7 1.395(3)
C2 C3 1.398(3)
C3 C4 1.392(3)
C4 C5 1.405(3)
C4 H4 0.9500
C5 C6 1.407(3)
C6 C7 1.379(3)
C6 H6 0.9500
C7 H7 0.9500
C8 C9 1.588(15)
C8 H8A 0.9900
C8 H8B 0.9900
C9 C10 1.488(19)
C9 H9A 0.9900
C9 H9B 0.9900
C10 C11 1.529(10)
C10 H10A 0.9900
C10 H10B 0.9900
C11 H11A 0.9900
C11 H11B 0.9900
C25 C24 1.513(19)
C12 C17 1.397(3)
C12 C13 1.400(3)
C13 C14 1.384(4)
C13 H13 0.9500
C14 C15 1.371(5)
C14 H14 0.9500
C15 C16 1.379(5)
C15 H15 0.9500
C16 C17 1.384(4)
C16 H16 0.9500
C17 H17 0.9500
C18 C23 1.393(3)
C18 C19 1.403(3)
C19 C20 1.386(3)
C19 H19 0.9500
C20 C21 1.379(4)
C20 H20 0.9500
C21 C22 1.377(4)
C21 H21 0.9500
C22 C23 1.390(3)
C22 H22 0.9500
C23 H23 0.9500
